data_4515542
loop_
_publ_author_name
'Song, Hai-Jie'
'Jiang, Wei-Tao'
'Zhou, Qiao-Lan'
'Xu, Meng-Yu'
'Xiao, Bin'

_publ_section_title
;
 Structure-Modified Germatranes for Pd-Catalyzed Biaryl Synthesis
;
_journal_issue 10
_journal_name_full 'ACS Catalysis'
_journal_page_first 9287
_journal_paper_doi 10.1021/acscatal.8b02661
_journal_volume 8
_journal_year 2018
_chemical_formula_sum 'C14 H21 Ge N O3'
_chemical_formula_weight 323.91
_space_group_crystal_system orthorhombic
_space_group_IT_number 61
_space_group_name_Hall '-P 2ac 2ab'
_space_group_name_H-M_alt 'P b c a'
_atom_sites_solution_hydrogens mixed
_audit_creation_method SHELXL-2013
_cell_angle_alpha 90
_cell_angle_beta 90
_cell_angle_gamma 90
_cell_formula_units_Z 8
_cell_length_a 13.7717(2)
_cell_length_b 11.15180(10)
_cell_length_c 18.9206(2)
_cell_measurement_reflns_used 5000
_cell_measurement_temperature 150(1)
_cell_measurement_theta_max 71.0820
_cell_measurement_theta_min 5.5990
_cell_volume 2905.81(6)
_computing_cell_refinement 'CrysAlisPro (Rigaku OD, 2015)'
_computing_data_collection 'CrysAlisPro (Rigaku OD, 2015)'
_computing_data_reduction 'CrysAlisPro (Rigaku OD, 2015)'
_computing_molecular_graphics 'Ortep-3 (L. J. Farrugia, 2001)'
_computing_publication_material SHELXL-97
_computing_structure_refinement 'SHELXL-97 (Sheldrick, 1997)'
_computing_structure_solution 'SHELXS-2013 (Sheldrick, 1997)'
_diffrn_ambient_temperature 150(1)
_diffrn_detector_area_resol_mean 5.2169
_diffrn_measured_fraction_theta_full 0.996
_diffrn_measured_fraction_theta_max 0.976
_diffrn_measurement_device_type 'SuperNova, Dual, Cu at zero, AtlasS2'
_diffrn_measurement_method '\w scans'
_diffrn_radiation_type CuK\a
_diffrn_radiation_wavelength 1.54184
_diffrn_reflns_av_R_equivalents 0.0215
_diffrn_reflns_av_unetI/netI 0.0206
_diffrn_reflns_Laue_measured_fraction_full 0.996
_diffrn_reflns_Laue_measured_fraction_max 0.976
_diffrn_reflns_limit_h_max 10
_diffrn_reflns_limit_h_min -16
_diffrn_reflns_limit_k_max 11
_diffrn_reflns_limit_k_min -13
_diffrn_reflns_limit_l_max 23
_diffrn_reflns_limit_l_min -14
_diffrn_reflns_number 7116
_diffrn_reflns_point_group_measured_fraction_full 0.996
_diffrn_reflns_point_group_measured_fraction_max 0.976
_diffrn_reflns_theta_full 67.684
_diffrn_reflns_theta_max 71.149
_diffrn_reflns_theta_min 4.674
_diffrn_source 'micro-focus sealed X-ray tube'
_exptl_absorpt_coefficient_mu 2.904
_exptl_absorpt_correction_T_max 1.00000
_exptl_absorpt_correction_T_min 0.56078
_exptl_absorpt_correction_type multi-scan
_exptl_absorpt_process_details
;
CrysAlisPro 1.171.38.46 (Rigaku Oxford Diffraction, 2015)
Empirical absorption correction using spherical harmonics,
 implemented in SCALE3 ABSPACK scaling algorithm.
;
_exptl_crystal_density_diffrn 1.481
_exptl_crystal_description block
_exptl_crystal_F_000 1344
_exptl_crystal_size_max 0.240
_exptl_crystal_size_mid 0.220
_exptl_crystal_size_min 0.220
_refine_diff_density_max 0.601
_refine_diff_density_min -0.478
_refine_diff_density_rms 0.083
_refine_ls_extinction_coef 0.00100(7)
_refine_ls_extinction_expression Fc^*^=kFc[1+0.001xFc^2^\l^3^/sin(2\q)]^-1/4^
_refine_ls_extinction_method SHELXL
_refine_ls_goodness_of_fit_ref 1.054
_refine_ls_hydrogen_treatment mixed
_refine_ls_matrix_type full
_refine_ls_number_parameters 181
_refine_ls_number_reflns 2744
_refine_ls_number_restraints 0
_refine_ls_restrained_S_all 1.054
_refine_ls_R_factor_all 0.0306
_refine_ls_R_factor_gt 0.0288
_refine_ls_shift/su_max 0.000
_refine_ls_shift/su_mean 0.000
_refine_ls_structure_factor_coef Fsqd
_refine_ls_weighting_details 'w=1/[\s^2^(Fo^2^)+(0.0498P)^2^+1.3063P] where P=(Fo^2^+2Fc^2^)/3'
_refine_ls_weighting_scheme calc
_refine_ls_wR_factor_gt 0.0803
_refine_ls_wR_factor_ref 0.0820
_reflns_Friedel_coverage 0.000
_reflns_number_gt 2572
_reflns_number_total 2744
_reflns_threshold_expression 'I > 2\s(I)'
_cod_data_source_file cs8b02661_si_002.cif
_cod_data_source_block shelxl
_cod_database_code 4515542
_shelx_space_group_comment
;
The symmetry employed for this shelxl refinement is uniquely defined
by the following loop, which should always be used as a source of
symmetry information in preference to the above space-group names.
They are only intended as comments.
;
_shelx_estimated_absorpt_t_min 0.542
_shelx_estimated_absorpt_t_max 0.568
_shelxl_version_number 2013-4

loop_
_space_group_symop_operation_xyz
'x, y, z'
'-x+1/2, -y, z+1/2'
'-x, y+1/2, -z+1/2'
'x+1/2, -y+1/2, -z'
'-x, -y, -z'
'x-1/2, y, -z-1/2'
'x, -y-1/2, z-1/2'
'-x-1/2, y-1/2, z'

loop_
_atom_site_label
_atom_site_type_symbol
_atom_site_fract_x
_atom_site_fract_y
_atom_site_fract_z
_atom_site_U_iso_or_equiv
_atom_site_adp_type
_atom_site_occupancy
_atom_site_site_symmetry_order
_atom_site_calc_flag
_atom_site_refinement_flags_posn
_atom_site_refinement_flags_adp
Ge1 Ge 0.40069(2) 0.55062(2) 0.34345(2) 0.01740(12) Uani 1 1 d . .
O3 O 0.50132(9) 0.48651(11) 0.38962(7) 0.0213(3) Uani 1 1 d . .
O2 O 0.28326(10) 0.55282(10) 0.38518(8) 0.0221(3) Uani 1 1 d . .
O1 O 0.40149(10) 0.55263(11) 0.24601(8) 0.0252(3) Uani 1 1 d . .
N2 N 0.36411(10) 0.35916(13) 0.32496(8) 0.0150(3) Uani 1 1 d . .
C6 C 0.36852(13) 0.34380(16) 0.24888(9) 0.0179(4) Uani 1 1 d . .
C11 C 0.43717(12) 0.28906(15) 0.36508(9) 0.0173(4) Uani 1 1 d . .
H11A H 0.4538 0.2171 0.3390 0.021 Uiso 1 1 calc R U
H11B H 0.4101 0.2650 0.4102 0.021 Uiso 1 1 calc R U
C7 C 0.26277(13) 0.34629(16) 0.35142(9) 0.0176(4) Uani 1 1 d . .
H7A H 0.2543 0.2672 0.3719 0.021 Uiso 1 1 calc R U
H7B H 0.2177 0.3542 0.3123 0.021 Uiso 1 1 calc R U
C12 C 0.52909(13) 0.36456(16) 0.37732(10) 0.0198(4) Uani 1 1 d . .
C5 C 0.35321(13) 0.23507(17) 0.21512(10) 0.0236(4) Uani 1 1 d . .
H5 H 0.3423 0.1658 0.2413 0.028 Uiso 1 1 calc R U
C1 C 0.38492(14) 0.44870(16) 0.21120(11) 0.0218(4) Uani 1 1 d . .
C8 C 0.24031(13) 0.44212(15) 0.40735(10) 0.0187(4) Uani 1 1 d . .
C4 C 0.35437(15) 0.2309(2) 0.14172(11) 0.0301(5) Uani 1 1 d . .
H4 H 0.3451 0.1585 0.1182 0.036 Uiso 1 1 calc R U
C10 C 0.27754(14) 0.41004(18) 0.48098(10) 0.0244(4) Uani 1 1 d . .
H10A H 0.3472 0.4077 0.4805 0.037 Uiso 1 1 calc R U
H10B H 0.2528 0.3329 0.4945 0.037 Uiso 1 1 calc R U
H10C H 0.2560 0.4694 0.5143 0.037 Uiso 1 1 calc R U
C2 C 0.38461(16) 0.44417(19) 0.13735(12) 0.0279(5) Uani 1 1 d . .
H2 H 0.3945 0.5136 0.1111 0.033 Uiso 1 1 calc R U
C14 C 0.59748(13) 0.3597(2) 0.31393(12) 0.0268(5) Uani 1 1 d . .
H14A H 0.5642 0.3881 0.2726 0.040 Uiso 1 1 calc R U
H14B H 0.6183 0.2785 0.3064 0.040 Uiso 1 1 calc R U
H14C H 0.6530 0.4095 0.3229 0.040 Uiso 1 1 calc R U
C13 C 0.57969(15) 0.31923(19) 0.44378(11) 0.0292(5) Uani 1 1 d . .
H13A H 0.6397 0.3617 0.4501 0.044 Uiso 1 1 calc R U
H13B H 0.5927 0.2350 0.4391 0.044 Uiso 1 1 calc R U
H13C H 0.5386 0.3324 0.4840 0.044 Uiso 1 1 calc R U
C3 C 0.36957(15) 0.3358(2) 0.10378(11) 0.0308(5) Uani 1 1 d . .
H3 H 0.3696 0.3330 0.0547 0.037 Uiso 1 1 calc R U
C9 C 0.13038(14) 0.46028(18) 0.40966(12) 0.0267(5) Uani 1 1 d . .
H9A H 0.1147 0.5194 0.4447 0.040 Uiso 1 1 calc R U
H9B H 0.0993 0.3858 0.4214 0.040 Uiso 1 1 calc R U
H9C H 0.1080 0.4870 0.3643 0.040 Uiso 1 1 calc R U
H1 H 0.4227(17) 0.672(2) 0.3514(11) 0.021(6) Uiso 1 1 d . .

loop_
_atom_site_aniso_label
_atom_site_aniso_U_11
_atom_site_aniso_U_22
_atom_site_aniso_U_33
_atom_site_aniso_U_23
_atom_site_aniso_U_13
_atom_site_aniso_U_12
Ge1 0.01458(16) 0.01481(16) 0.02281(17) 0.00118(7) -0.00009(8) -0.00051(7)
O3 0.0174(6) 0.0172(6) 0.0294(7) -0.0038(6) -0.0056(5) 0.0005(5)
O2 0.0188(7) 0.0163(6) 0.0313(8) -0.0003(5) 0.0040(6) -0.0006(5)
O1 0.0300(8) 0.0225(7) 0.0231(7) 0.0071(5) -0.0017(6) -0.0056(5)
N2 0.0131(7) 0.0175(7) 0.0144(7) 0.0018(6) -0.0019(6) 0.0002(6)
C6 0.0135(8) 0.0235(9) 0.0169(9) 0.0001(7) -0.0016(6) 0.0031(7)
C11 0.0164(9) 0.0167(8) 0.0189(8) 0.0021(7) -0.0040(7) 0.0013(7)
C7 0.0147(9) 0.0196(9) 0.0185(8) 0.0011(7) -0.0018(7) -0.0024(7)
C12 0.0161(8) 0.0179(8) 0.0254(9) -0.0015(7) -0.0041(7) 0.0019(7)
C5 0.0235(9) 0.0249(9) 0.0223(9) -0.0023(8) -0.0041(8) 0.0060(8)
C1 0.0164(8) 0.0278(11) 0.0212(10) 0.0033(7) -0.0018(7) 0.0006(7)
C8 0.0156(9) 0.0194(9) 0.0211(9) 0.0013(7) 0.0013(7) -0.0024(7)
C4 0.0289(11) 0.0375(12) 0.0239(10) -0.0097(9) -0.0058(8) 0.0093(9)
C10 0.0234(9) 0.0312(10) 0.0186(9) -0.0008(8) 0.0011(7) -0.0017(8)
C2 0.0215(10) 0.0404(13) 0.0217(10) 0.0094(8) -0.0002(9) 0.0001(8)
C14 0.0160(10) 0.0312(11) 0.0333(12) -0.0037(9) 0.0028(8) 0.0019(7)
C13 0.0265(10) 0.0292(10) 0.0320(11) -0.0010(9) -0.0134(9) 0.0030(8)
C3 0.0248(10) 0.0515(13) 0.0161(9) -0.0015(9) -0.0012(7) 0.0066(10)
C9 0.0168(9) 0.0297(10) 0.0334(11) -0.0013(8) 0.0031(8) 0.0014(8)

loop_
_atom_type_symbol
_atom_type_description
_atom_type_scat_dispersion_real
_atom_type_scat_dispersion_imag
_atom_type_scat_source
C C 0.0181 0.0091 'International Tables Vol C Tables 4.2.6.8 and 6.1.1.4'
H H 0.0000 0.0000 'International Tables Vol C Tables 4.2.6.8 and 6.1.1.4'
Ge Ge -1.0885 0.8855 'International Tables Vol C Tables 4.2.6.8 and 6.1.1.4'
N N 0.0311 0.0180 'International Tables Vol C Tables 4.2.6.8 and 6.1.1.4'
O O 0.0492 0.0322 'International Tables Vol C Tables 4.2.6.8 and 6.1.1.4'

loop_
_geom_angle_atom_site_label_1
_geom_angle_atom_site_label_2
_geom_angle_atom_site_label_3
_geom_angle
O3 Ge1 O2 119.19(6)
O3 Ge1 O1 119.27(6)
O2 Ge1 O1 116.35(6)
O3 Ge1 N2 82.44(5)
O2 Ge1 N2 83.02(5)
O1 Ge1 N2 81.69(6)
O3 Ge1 H1 99.7(9)
O2 Ge1 H1 97.7(9)
O1 Ge1 H1 95.4(9)
N2 Ge1 H1 177.0(9)
C12 O3 Ge1 120.51(11)
C8 O2 Ge1 119.21(11)
C1 O1 Ge1 118.39(12)
C6 N2 C11 114.66(14)
C6 N2 C7 111.18(13)
C11 N2 C7 114.38(14)
C6 N2 Ge1 105.08(11)
C11 N2 Ge1 105.79(10)
C7 N2 Ge1 104.60(10)
C5 C6 C1 121.67(17)
C5 C6 N2 123.64(17)
C1 C6 N2 114.63(16)
N2 C11 C12 110.31(14)
N2 C11 H11A 109.6
C12 C11 H11A 109.6
N2 C11 H11B 109.6
C12 C11 H11B 109.6
H11A C11 H11B 108.1
N2 C7 C8 110.69(14)
N2 C7 H7A 109.5
C8 C7 H7A 109.5
N2 C7 H7B 109.5
C8 C7 H7B 109.5
H7A C7 H7B 108.1
O3 C12 C13 107.65(15)
O3 C12 C14 109.04(15)
C13 C12 C14 110.77(16)
O3 C12 C11 108.94(14)
C13 C12 C11 108.61(15)
C14 C12 C11 111.74(15)
C6 C5 C4 119.22(19)
C6 C5 H5 120.4
C4 C5 H5 120.4
O1 C1 C6 119.97(18)
O1 C1 C2 121.20(18)
C6 C1 C2 118.82(18)
O2 C8 C10 109.30(15)
O2 C8 C9 107.66(15)
C10 C8 C9 109.73(17)
O2 C8 C7 108.36(15)
C10 C8 C7 113.46(15)
C9 C8 C7 108.15(16)
C3 C4 C5 119.34(19)
C3 C4 H4 120.3
C5 C4 H4 120.3
C8 C10 H10A 109.5
C8 C10 H10B 109.5
H10A C10 H10B 109.5
C8 C10 H10C 109.5
H10A C10 H10C 109.5
H10B C10 H10C 109.5
C3 C2 C1 119.46(19)
C3 C2 H2 120.3
C1 C2 H2 120.3
C12 C14 H14A 109.5
C12 C14 H14B 109.5
H14A C14 H14B 109.5
C12 C14 H14C 109.5
H14A C14 H14C 109.5
H14B C14 H14C 109.5
C12 C13 H13A 109.5
C12 C13 H13B 109.5
H13A C13 H13B 109.5
C12 C13 H13C 109.5
H13A C13 H13C 109.5
H13B C13 H13C 109.5
C2 C3 C4 121.48(19)
C2 C3 H3 119.3
C4 C3 H3 119.3
C8 C9 H9A 109.5
C8 C9 H9B 109.5
H9A C9 H9B 109.5
C8 C9 H9C 109.5
H9A C9 H9C 109.5
H9B C9 H9C 109.5

loop_
_geom_bond_atom_site_label_1
_geom_bond_atom_site_label_2
_geom_bond_distance
Ge1 O3 1.7873(13)
Ge1 O2 1.7998(14)
Ge1 O1 1.8439(16)
Ge1 N2 2.2216(15)
Ge1 H1 1.40(2)
O3 C12 1.432(2)
O2 C8 1.432(2)
O1 C1 1.352(2)
N2 C6 1.451(2)
N2 C11 1.483(2)
N2 C7 1.490(2)
C6 C5 1.387(3)
C6 C1 1.388(3)
C11 C12 1.538(2)
C11 H11A 0.9700
C11 H11B 0.9700
C7 C8 1.535(2)
C7 H7A 0.9700
C7 H7B 0.9700
C12 C13 1.524(3)
C12 C14 1.526(3)
C5 C4 1.390(3)
C5 H5 0.9300
C1 C2 1.398(3)
C8 C10 1.527(3)
C8 C9 1.528(3)
C4 C3 1.389(3)
C4 H4 0.9300
C10 H10A 0.9600
C10 H10B 0.9600
C10 H10C 0.9600
C2 C3 1.381(3)
C2 H2 0.9300
C14 H14A 0.9600
C14 H14B 0.9600
C14 H14C 0.9600
C13 H13A 0.9600
C13 H13B 0.9600
C13 H13C 0.9600
C3 H3 0.9300
C9 H9A 0.9600
C9 H9B 0.9600
C9 H9C 0.9600

loop_
_geom_torsion_atom_site_label_1
_geom_torsion_atom_site_label_2
_geom_torsion_atom_site_label_3
_geom_torsion_atom_site_label_4
_geom_torsion
O2 Ge1 O3 C12 95.85(13)
O1 Ge1 O3 C12 -57.78(14)
N2 Ge1 O3 C12 18.25(13)
O3 Ge1 O2 C8 -57.82(15)
O1 Ge1 O2 C8 96.56(14)
N2 Ge1 O2 C8 19.45(13)
O3 Ge1 O1 C1 74.39(14)
O2 Ge1 O1 C1 -79.97(14)
N2 Ge1 O1 C1 -2.05(13)
C11 N2 C6 C5 62.2(2)
C7 N2 C6 C5 -69.5(2)
Ge1 N2 C6 C5 177.89(15)
C11 N2 C6 C1 -120.77(17)
C7 N2 C6 C1 107.55(18)
Ge1 N2 C6 C1 -5.06(18)
C6 N2 C11 C12 92.34(18)
C7 N2 C11 C12 -137.53(15)
Ge1 N2 C11 C12 -22.96(16)
C6 N2 C7 C8 -137.85(15)
C11 N2 C7 C8 90.33(18)
Ge1 N2 C7 C8 -24.94(15)
Ge1 O3 C12 C13 -153.79(13)
Ge1 O3 C12 C14 85.99(16)
Ge1 O3 C12 C11 -36.20(19)
N2 C11 C12 O3 36.7(2)
N2 C11 C12 C13 153.68(15)
N2 C11 C12 C14 -83.84(18)
C1 C6 C5 C4 0.0(3)
N2 C6 C5 C4 176.89(17)
Ge1 O1 C1 C6 -0.4(2)
Ge1 O1 C1 C2 -179.96(15)
C5 C6 C1 O1 -178.67(17)
N2 C6 C1 O1 4.2(3)
C5 C6 C1 C2 0.9(3)
N2 C6 C1 C2 -176.25(17)
Ge1 O2 C8 C10 85.40(16)
Ge1 O2 C8 C9 -155.46(13)
Ge1 O2 C8 C7 -38.70(19)
N2 C7 C8 O2 40.03(19)
N2 C7 C8 C10 -81.55(18)
N2 C7 C8 C9 156.47(15)
C6 C5 C4 C3 -0.8(3)
O1 C1 C2 C3 178.55(19)
C6 C1 C2 C3 -1.0(3)
C1 C2 C3 C4 0.2(3)
C5 C4 C3 C2 0.7(3)
